data_1558562
loop_
_publ_author_name
'Lee, Kathleen S.'
'Turner, Luke'
'Powell, Cynthia B.'
'Reinheimer, Eric W.'

_publ_section_title
;
 (<i>S</i>)-2-[(4-Fluorophenyl)formamido]-3-phenylpropanoic acid
;
_journal_coeditor_code WM4133
_journal_issue 7
_journal_name_full IUCrData
_journal_page_first x200897
_journal_paper_doi 10.1107/S2414314620008974
_journal_volume 5
_journal_year 2020
_chemical_absolute_configuration ad
_chemical_formula_iupac 'C16 H14 F N O3'
_chemical_formula_moiety 'C16 H14 F N O3'
_chemical_formula_sum 'C16 H14 F N O3'
_chemical_formula_weight 287.28
_chemical_name_systematic
;
(<i>S</i>)-2-[(4-Fluorophenyl)formamido]-3-phenylpropanoic acid
;
_space_group_crystal_system monoclinic
_space_group_IT_number 4
_space_group_name_Hall 'P 2yb'
_space_group_name_H-M_alt 'P 1 21 1'
_atom_sites_solution_hydrogens mixed
_atom_sites_solution_primary dual
_audit_creation_method
;
Olex2 1.2
(compiled 2018.05.29 svn.r3508 for OlexSys, GUI svn.r5506)
;
_cell_angle_alpha 90
_cell_angle_beta 98.2662(4)
_cell_angle_gamma 90
_cell_formula_units_Z 4
_cell_length_a 9.74134(5)
_cell_length_b 9.83313(4)
_cell_length_c 14.91737(6)
_cell_measurement_reflns_used 40752
_cell_measurement_temperature 100(2)
_cell_measurement_theta_max 73.5050
_cell_measurement_theta_min 4.5660
_cell_volume 1414.058(11)
_computing_cell_refinement
;
CrysAlisPro (Rigaku OD, 2019)
;
_computing_data_collection
;
CrysAlisPro (Rigaku OD, 2019)
;
_computing_data_reduction
;
CrysAlisPro (Rigaku OD, 2019)
;
_computing_molecular_graphics
;
<i>OLEX2</i> (Dolomanov <i>et al.</i>,  2009)
;
_computing_publication_material
;
publCIF (Westrip, 2010)
;
_computing_structure_refinement
;
ShelXL (Sheldrick, 2015b)
;
_computing_structure_solution
;
ShelXT (Sheldrick, 2015a)
;
_diffrn_ambient_temperature 100(2)
_diffrn_detector 'CCD plate'
_diffrn_detector_area_resol_mean 5.2387
_diffrn_measured_fraction_theta_full 1.000
_diffrn_measured_fraction_theta_max 0.996
_diffrn_measurement_device 'four-circle diffractometer'
_diffrn_measurement_device_type 'Rigaku Oxford Diffraction SuperNova, Dual, Cu at home/near, AtlasS2'
_diffrn_measurement_method '\w scans'
_diffrn_radiation_monochromator mirror
_diffrn_radiation_probe x-ray
_diffrn_radiation_type CuK\a
_diffrn_radiation_wavelength 1.54184
_diffrn_reflns_av_R_equivalents 0.0318
_diffrn_reflns_av_unetI/netI 0.0120
_diffrn_reflns_limit_h_max 12
_diffrn_reflns_limit_h_min -11
_diffrn_reflns_limit_k_max 12
_diffrn_reflns_limit_k_min -12
_diffrn_reflns_limit_l_max 18
_diffrn_reflns_limit_l_min -18
_diffrn_reflns_number 53742
_diffrn_reflns_theta_full 67.684
_diffrn_reflns_theta_max 73.666
_diffrn_reflns_theta_min 4.587
_diffrn_source 'micro-focus sealed X-ray tube'
_exptl_absorpt_coefficient_mu 0.857
_exptl_absorpt_correction_T_max 1.000
_exptl_absorpt_correction_T_min 0.452
_exptl_absorpt_correction_type gaussian
_exptl_absorpt_process_details
;
(<i>CrysAlis PRO</i>; Rigaku OD, 2019)
;
_exptl_crystal_colour colourless
_exptl_crystal_density_diffrn 1.349
_exptl_crystal_description block
_exptl_crystal_F_000 600
_exptl_crystal_size_max 0.561
_exptl_crystal_size_mid 0.211
_exptl_crystal_size_min 0.121
_refine_diff_density_max 0.155
_refine_diff_density_min -0.117
_refine_ls_abs_structure_details
;
Flack <i>x</i> determined using 2580 quotients
[(<i>I</i>^+^)-(<i>I</i>^-^)]/[(<i>I</i>^+^)+(<i>I</i>^-^)]
(Parsons <i>et al.</i>,  2013)
;
_refine_ls_abs_structure_Flack -0.05(3)
_refine_ls_extinction_coef 0.0068(5)
_refine_ls_extinction_expression Fc^*^=kFc[1+0.001xFc^2^\l^3^/sin(2\q)]^-1/4^
_refine_ls_extinction_method
;
SHELXL-2014/7 (Sheldrick 2014
;
_refine_ls_goodness_of_fit_ref 1.054
_refine_ls_hydrogen_treatment mixed
_refine_ls_matrix_type full
_refine_ls_number_parameters 421
_refine_ls_number_reflns 5671
_refine_ls_number_restraints 355
_refine_ls_restrained_S_all 1.169
_refine_ls_R_factor_all 0.0282
_refine_ls_R_factor_gt 0.0279
_refine_ls_shift/su_max 0.001
_refine_ls_shift/su_mean 0.000
_refine_ls_structure_factor_coef Fsqd
_refine_ls_weighting_details 'w=1/[\s^2^(Fo^2^)+(0.0473P)^2^+0.1344P] where P=(Fo^2^+2Fc^2^)/3'
_refine_ls_weighting_scheme calc
_refine_ls_wR_factor_gt 0.0785
_refine_ls_wR_factor_ref 0.0790
_reflns_number_gt 5602
_reflns_number_total 5671
_reflns_threshold_expression 'I > 2\s(I)'
_cod_data_source_file wm4133sup1.cif
_cod_data_source_block I
_cod_database_code 1558562
_shelx_space_group_comment
;
The symmetry employed for this shelxl refinement is uniquely defined
by the following loop, which should always be used as a source of
symmetry information in preference to the above space-group names.
They are only intended as comments.
;

loop_
_space_group_symop_operation_xyz
'x, y, z'
'-x, y+1/2, -z'

loop_
_atom_site_type_symbol
_atom_site_label
_atom_site_fract_x
_atom_site_fract_y
_atom_site_fract_z
_atom_site_U_iso_or_equiv
_atom_site_adp_type
_atom_site_calc_flag
_atom_site_occupancy
_atom_site_disorder_assembly
_atom_site_disorder_group
O O4 0.55896(13) 0.60198(15) 0.89050(9) 0.0473(3) Uani d 1 . .
O O5 0.38969(13) 0.57893(16) 0.97497(8) 0.0464(3) Uani d 1 . .
H H5 0.4369 0.6359 1.0082 0.070 Uiso calc 1 . .
O O3 0.47124(17) 0.78037(16) 0.57577(9) 0.0532(4) Uani d 1 . .
O O2 0.49339(14) 0.45890(15) 0.60468(9) 0.0477(3) Uani d 1 . .
N N2 0.43835(15) 0.38567(14) 0.78447(10) 0.0362(3) Uani d 1 . .
O O6 0.51088(15) 0.27881(15) 0.91538(8) 0.0474(3) Uani d 1 . .
O O1 0.64625(15) 0.49117(17) 0.50928(9) 0.0543(4) Uani d 1 . .
H H1 0.6083 0.4219 0.4837 0.081 Uiso calc 1 . .
F F1 0.14855(17) 1.06807(19) 0.85687(12) 0.0825(5) Uani d 1 . .
F F2 0.83586(18) -0.06630(18) 0.65856(14) 0.0876(5) Uani d 1 . .
N N1 0.59204(17) 0.69008(16) 0.69952(10) 0.0401(3) Uani d 1 . .
C C18 0.59847(18) 0.19811(17) 0.78350(12) 0.0387(4) Uani d 1 . .
C C25 0.35323(17) 0.48177(16) 0.82684(10) 0.0334(3) Uani d 1 . .
H H25 0.3192 0.5505 0.7794 0.040 Uiso calc 1 . .
C C8 0.59457(18) 0.51500(18) 0.58414(11) 0.0370(3) Uani d 1 . .
C C24 0.44635(16) 0.55878(17) 0.90178(10) 0.0334(3) Uani d 1 . .
C C17 0.51291(18) 0.28963(17) 0.83285(11) 0.0360(3) Uani d 1 . .
C C23 0.5622(2) 0.16621(18) 0.69210(14) 0.0439(4) Uani d 1 . .
H H23 0.4815 0.2053 0.6587 0.053 Uiso calc 1 . .
C C1 0.4897(2) 0.76851(18) 0.65954(11) 0.0399(4) Uani d 1 . .
C C27 0.11085(18) 0.50384(19) 0.87908(11) 0.0380(3) Uani d 1 . .
C C2 0.3995(2) 0.84212(18) 0.71611(12) 0.0408(4) Uani d 1 . .
C C26 0.22470(19) 0.41301(18) 0.85338(13) 0.0421(4) Uani d 1 . .
H H26A 0.1839 0.3551 0.8021 0.050 Uiso calc 1 . .
H H26B 0.2551 0.3519 0.9052 0.050 Uiso calc 1 . .
C C22 0.6434(2) 0.0778(2) 0.64961(16) 0.0532(5) Uani d 1 . .
H H22 0.6198 0.0564 0.5872 0.064 Uiso calc 1 . .
C C32 -0.0009(2) 0.4410(2) 0.91043(13) 0.0488(4) Uani d 1 . .
H H32 -0.0039 0.3446 0.9139 0.059 Uiso calc 1 . .
C C9 0.67988(19) 0.61896(19) 0.64353(11) 0.0383(4) Uani d 1 . .
H H9 0.7187 0.6866 0.6038 0.046 Uiso calc 1 . .
C C19 0.7173(2) 0.1409(2) 0.83170(15) 0.0495(4) Uani d 1 . .
H H19 0.7435 0.1631 0.8938 0.059 Uiso calc 1 . .
C C10 0.8002(2) 0.5494(2) 0.70428(12) 0.0483(4) Uani d 1 . .
H H10C 0.8406 0.6155 0.7507 0.058 Uiso calc 0.45(3) A 2
H H10D 0.7619 0.4732 0.7363 0.058 Uiso calc 0.45(3) A 2
H H10A 0.7621 0.4755 0.7385 0.058 Uiso calc 0.55(3) A 1
H H10B 0.8443 0.6165 0.7488 0.058 Uiso calc 0.55(3) A 1
C C21 0.7572(2) 0.0226(2) 0.69956(18) 0.0567(5) Uani d 1 . .
C C28 0.1109(2) 0.6446(2) 0.87296(14) 0.0457(4) Uani d 1 . .
H H28 0.1847 0.6897 0.8500 0.055 Uiso calc 1 . .
C C31 -0.1082(2) 0.5172(3) 0.93667(15) 0.0586(5) Uani d 1 . .
H H31 -0.1840 0.4727 0.9577 0.070 Uiso calc 1 . .
C C4 0.3585(2) 0.9521(2) 0.85435(15) 0.0539(5) Uani d 1 . .
H H4 0.3875 0.9752 0.9160 0.065 Uiso calc 1 . .
C C7 0.2683(2) 0.8821(2) 0.67540(14) 0.0514(4) Uani d 1 . .
H H7 0.2366 0.8567 0.6145 0.062 Uiso calc 1 . .
C C29 0.0034(2) 0.7198(2) 0.90028(15) 0.0553(5) Uani d 1 . .
H H29 0.0051 0.8163 0.8966 0.066 Uiso calc 1 . .
C C3 0.4435(2) 0.8773(2) 0.80636(13) 0.0461(4) Uani d 1 . .
H H3 0.5325 0.8497 0.8350 0.055 Uiso calc 1 . .
C C16B 0.9064(12) 0.3556(8) 0.6455(9) 0.063(2) Uani d 0.45(3) A 2
H H16B 0.8344 0.3050 0.6667 0.076 Uiso calc 0.45(3) A 2
C C15B 1.0046(15) 0.2896(8) 0.6023(8) 0.071(2) Uani d 0.45(3) A 2
H H15B 0.9998 0.1938 0.5939 0.085 Uiso calc 0.45(3) A 2
C C14B 1.1099(13) 0.3636(14) 0.5712(6) 0.064(2) Uani d 0.45(3) A 2
H H14B 1.1770 0.3184 0.5417 0.077 Uiso calc 0.45(3) A 2
C C13B 1.1169(8) 0.5037(13) 0.5835(7) 0.073(2) Uani d 0.45(3) A 2
H H13B 1.1889 0.5543 0.5623 0.087 Uiso calc 0.45(3) A 2
C C12B 1.0187(10) 0.5698(8) 0.6268(7) 0.054(2) Uani d 0.45(3) A 2
H H12B 1.0235 0.6655 0.6351 0.065 Uiso calc 0.45(3) A 2
C C11B 0.9134(10) 0.4957(8) 0.6578(9) 0.0461(19) Uani d 0.45(3) A 2
C C6 0.1834(2) 0.9586(3) 0.72273(17) 0.0600(5) Uani d 1 . .
H H6 0.0943 0.9871 0.6948 0.072 Uiso calc 1 . .
C C5 0.2313(2) 0.9922(2) 0.81097(16) 0.0565(5) Uani d 1 . .
C C20 0.7975(2) 0.0519(3) 0.78943(18) 0.0608(5) Uani d 1 . .
H H20 0.8785 0.0119 0.8219 0.073 Uiso calc 1 . .
C C30 -0.1054(2) 0.6563(3) 0.93251(15) 0.0580(5) Uani d 1 . .
H H30 -0.1780 0.7084 0.9517 0.070 Uiso calc 1 . .
C C16A 1.0068(9) 0.5848(5) 0.6299(7) 0.068(3) Uani d 0.55(3) A 1
H H16A 0.9943 0.6783 0.6424 0.082 Uiso calc 0.55(3) A 1
C C15A 1.1190(7) 0.5437(10) 0.5885(6) 0.0672(17) Uani d 0.55(3) A 1
H H15A 1.1832 0.6092 0.5728 0.081 Uiso calc 0.55(3) A 1
C C14A 1.1373(7) 0.4068(12) 0.5702(5) 0.0602(16) Uani d 0.55(3) A 1
H H14A 1.2140 0.3788 0.5419 0.072 Uiso calc 0.55(3) A 1
C C13A 1.0434(10) 0.3110(7) 0.5931(6) 0.0617(17) Uani d 0.55(3) A 1
H H13A 1.0559 0.2175 0.5806 0.074 Uiso calc 0.55(3) A 1
C C12A 0.9312(9) 0.3521(6) 0.6345(7) 0.0571(16) Uani d 0.55(3) A 1
H H12A 0.8670 0.2866 0.6502 0.068 Uiso calc 0.55(3) A 1
C C11A 0.9129(8) 0.4889(7) 0.6528(7) 0.0437(15) Uani d 0.55(3) A 1
H H1A 0.594(2) 0.665(2) 0.7566(16) 0.047(6) Uiso d 1 . .
H H2 0.452(2) 0.397(2) 0.7303(16) 0.044(6) Uiso d 1 . .

loop_
_atom_site_aniso_label
_atom_site_aniso_U_11
_atom_site_aniso_U_22
_atom_site_aniso_U_33
_atom_site_aniso_U_12
_atom_site_aniso_U_13
_atom_site_aniso_U_23
O4 0.0360(6) 0.0599(8) 0.0469(7) -0.0066(5) 0.0088(5) -0.0043(6)
O5 0.0425(6) 0.0618(8) 0.0359(6) -0.0085(6) 0.0089(5) -0.0125(6)
O3 0.0718(10) 0.0542(8) 0.0339(6) 0.0109(7) 0.0087(6) 0.0057(6)
O2 0.0519(7) 0.0538(8) 0.0388(6) -0.0108(6) 0.0115(5) -0.0034(5)
N2 0.0439(8) 0.0371(7) 0.0288(6) 0.0068(6) 0.0089(5) 0.0016(5)
O6 0.0582(8) 0.0501(7) 0.0348(6) 0.0137(6) 0.0094(5) 0.0083(5)
O1 0.0544(8) 0.0741(10) 0.0366(6) -0.0145(7) 0.0135(6) -0.0184(6)
F1 0.0859(10) 0.0780(10) 0.0923(10) 0.0130(8) 0.0431(8) -0.0129(9)
F2 0.0745(10) 0.0735(10) 0.1229(13) 0.0176(8) 0.0420(9) -0.0265(9)
N1 0.0499(8) 0.0421(7) 0.0286(6) -0.0001(6) 0.0073(6) -0.0007(6)
C18 0.0401(8) 0.0325(7) 0.0448(8) 0.0001(6) 0.0108(6) 0.0036(6)
C25 0.0363(7) 0.0331(7) 0.0308(7) 0.0035(6) 0.0052(6) 0.0006(6)
C8 0.0404(8) 0.0428(8) 0.0277(7) 0.0012(6) 0.0043(6) 0.0015(6)
C24 0.0333(7) 0.0344(7) 0.0324(7) 0.0032(6) 0.0047(6) 0.0013(6)
C17 0.0383(8) 0.0346(7) 0.0356(7) 0.0000(6) 0.0066(6) 0.0027(6)
C23 0.0464(9) 0.0369(8) 0.0492(9) 0.0001(7) 0.0104(7) -0.0049(7)
C1 0.0498(9) 0.0356(8) 0.0347(7) -0.0046(7) 0.0076(6) 0.0018(6)
C27 0.0348(8) 0.0444(8) 0.0340(8) -0.0006(6) 0.0021(6) -0.0025(6)
C2 0.0494(9) 0.0346(8) 0.0397(8) -0.0052(7) 0.0108(6) 0.0021(6)
C26 0.0385(8) 0.0357(8) 0.0528(10) -0.0026(6) 0.0095(7) -0.0025(7)
C22 0.0548(10) 0.0434(9) 0.0649(11) -0.0047(8) 0.0206(8) -0.0140(9)
C32 0.0439(9) 0.0611(11) 0.0419(9) -0.0029(8) 0.0078(7) 0.0062(8)
C9 0.0429(8) 0.0433(8) 0.0290(7) -0.0032(7) 0.0067(6) -0.0016(6)
C19 0.0444(9) 0.0516(10) 0.0537(10) 0.0078(8) 0.0111(8) 0.0080(8)
C10 0.0443(9) 0.0643(11) 0.0348(8) 0.0009(8) 0.0012(7) -0.0016(8)
C21 0.0515(10) 0.0446(10) 0.0796(12) 0.0025(8) 0.0283(9) -0.0072(9)
C28 0.0397(9) 0.0441(9) 0.0533(10) 0.0010(7) 0.0064(8) -0.0053(7)
C31 0.0433(10) 0.0867(13) 0.0474(10) 0.0006(9) 0.0124(8) -0.0001(10)
C4 0.0642(11) 0.0496(10) 0.0509(10) -0.0098(8) 0.0190(8) -0.0115(8)
C7 0.0518(10) 0.0580(11) 0.0453(9) -0.0001(8) 0.0104(7) 0.0068(8)
C29 0.0485(10) 0.0570(11) 0.0589(12) 0.0110(8) 0.0026(9) -0.0134(9)
C3 0.0527(10) 0.0421(9) 0.0443(9) -0.0075(8) 0.0093(7) -0.0043(7)
C16B 0.066(4) 0.057(3) 0.071(4) 0.003(2) 0.024(3) -0.004(2)
C15B 0.075(5) 0.055(3) 0.090(4) 0.002(2) 0.036(4) -0.002(3)
C14B 0.072(4) 0.049(4) 0.078(4) 0.004(3) 0.033(3) -0.004(3)
C13B 0.075(3) 0.050(4) 0.103(5) 0.000(3) 0.049(4) -0.005(3)
C12B 0.052(3) 0.053(3) 0.058(4) 0.001(2) 0.014(3) -0.006(2)
C11B 0.045(3) 0.057(3) 0.036(4) 0.0017(18) 0.002(3) -0.002(2)
C6 0.0547(11) 0.0649(13) 0.0633(11) 0.0081(10) 0.0183(9) 0.0095(9)
C5 0.0616(11) 0.0490(10) 0.0643(11) -0.0014(9) 0.0274(9) -0.0010(9)
C20 0.0477(10) 0.0570(11) 0.0810(13) 0.0138(9) 0.0205(9) 0.0074(10)
C30 0.0442(10) 0.0827(13) 0.0471(10) 0.0104(9) 0.0070(8) -0.0144(9)
C16A 0.063(3) 0.057(3) 0.092(6) -0.006(2) 0.031(4) -0.006(2)
C15A 0.063(3) 0.056(3) 0.088(4) -0.009(2) 0.029(3) -0.007(2)
C14A 0.056(3) 0.057(3) 0.071(3) -0.008(2) 0.023(2) -0.002(3)
C13A 0.059(3) 0.048(2) 0.083(4) -0.0027(19) 0.029(2) 0.000(2)
C12A 0.054(3) 0.049(2) 0.072(4) -0.0034(16) 0.023(3) -0.0009(18)
C11A 0.041(2) 0.051(2) 0.037(3) -0.0016(15) -0.001(2) -0.0007(18)

loop_
_atom_type_symbol
_atom_type_description
_atom_type_scat_dispersion_real
_atom_type_scat_dispersion_imag
_atom_type_scat_source
C C 0.0181 0.0091 'International Tables Vol C Tables 4.2.6.8 and 6.1.1.4'
H H 0.0000 0.0000 'International Tables Vol C Tables 4.2.6.8 and 6.1.1.4'
F F 0.0727 0.0534 'International Tables Vol C Tables 4.2.6.8 and 6.1.1.4'
N N 0.0311 0.0180 'International Tables Vol C Tables 4.2.6.8 and 6.1.1.4'
O O 0.0492 0.0322 'International Tables Vol C Tables 4.2.6.8 and 6.1.1.4'

loop_
_exptl_crystal_face_index_h
_exptl_crystal_face_index_k
_exptl_crystal_face_index_l
_exptl_crystal_face_perp_dist
6 -1 -3 0.1066
1 0 5 0.0919
5 -3 -4 0.1776
5 3 -1 0.2030
-6 0 2 0.0850
0 -5 -6 0.2171
6 0 -3 0.1096
-1 -6 -2 0.2743
-1 3 -8 0.1371
-6 0 4 0.0900
1 -3 8 0.1617
6 0 -4 0.0978
1 3 -9 0.1347
0 0 -10 0.0447
-6 1 0 0.1030
-1 6 2 0.2590
-1 0 10 0.0679
-6 0 3 0.0855

loop_
_geom_angle_atom_site_label_1
_geom_angle_atom_site_label_2
_geom_angle_atom_site_label_3
_geom_angle_site_symmetry_1
_geom_angle_site_symmetry_3
_geom_angle
_geom_angle_publ_flag
C24 O5 H5 . . 109.5 ?
C25 N2 H2 . . 120.2(16) ?
C17 N2 C25 . . 121.44(14) ?
C17 N2 H2 . . 117.7(16) ?
C8 O1 H1 . . 109.5 ?
C1 N1 C9 . . 118.99(14) ?
C1 N1 H1A . . 120.1(15) ?
C9 N1 H1A . . 119.1(15) ?
C23 C18 C17 . . 122.54(16) ?
C19 C18 C17 . . 118.14(17) ?
C19 C18 C23 . . 119.32(17) ?
N2 C25 H25 . . 106.4 ?
N2 C25 C24 . . 108.77(13) ?
N2 C25 C26 . . 111.36(14) ?
C24 C25 H25 . . 106.4 ?
C26 C25 H25 . . 106.4 ?
C26 C25 C24 . . 116.82(14) ?
O2 C8 O1 . . 124.23(16) ?
O2 C8 C9 . . 123.89(15) ?
O1 C8 C9 . . 111.86(15) ?
O4 C24 O5 . . 124.25(16) ?
O4 C24 C25 . . 121.64(15) ?
O5 C24 C25 . . 114.01(14) ?
N2 C17 C18 . . 117.28(14) ?
O6 C17 N2 . . 120.79(16) ?
O6 C17 C18 . . 121.93(15) ?
C18 C23 H23 . . 119.8 ?
C22 C23 C18 . . 120.45(19) ?
C22 C23 H23 . . 119.8 ?
O3 C1 N1 . . 119.71(17) ?
O3 C1 C2 . . 120.83(17) ?
N1 C1 C2 . . 119.46(15) ?
C32 C27 C26 . . 117.39(17) ?
C28 C27 C26 . . 124.34(17) ?
C28 C27 C32 . . 118.28(19) ?
C7 C2 C1 . . 118.01(17) ?
C7 C2 C3 . . 119.05(19) ?
C3 C2 C1 . . 122.88(18) ?
C25 C26 H26A . . 107.9 ?
C25 C26 H26B . . 107.9 ?
C27 C26 C25 . . 117.55(15) ?
C27 C26 H26A . . 107.9 ?
C27 C26 H26B . . 107.9 ?
H26A C26 H26B . . 107.2 ?
C23 C22 H22 . . 120.9 ?
C21 C22 C23 . . 118.3(2) ?
C21 C22 H22 . . 120.9 ?
C27 C32 H32 . . 119.6 ?
C31 C32 C27 . . 120.8(2) ?
C31 C32 H32 . . 119.6 ?
N1 C9 C8 . . 109.88(14) ?
N1 C9 H9 . . 108.9 ?
N1 C9 C10 . . 109.69(14) ?
C8 C9 H9 . . 108.9 ?
C8 C9 C10 . . 110.57(16) ?
C10 C9 H9 . . 108.9 ?
C18 C19 H19 . . 119.9 ?
C20 C19 C18 . . 120.2(2) ?
C20 C19 H19 . . 119.9 ?
C9 C10 H10C . . 108.3 ?
C9 C10 H10D . . 108.3 ?
C9 C10 H10A . . 108.6 ?
C9 C10 H10B . . 108.6 ?
C9 C10 C11A . . 114.5(5) ?
H10C C10 H10D . . 107.4 ?
H10A C10 H10B . . 107.6 ?
C11B C10 C9 . . 116.0(6) ?
C11B C10 H10C . . 108.3 ?
C11B C10 H10D . . 108.3 ?
C11A C10 H10A . . 108.6 ?
C11A C10 H10B . . 108.6 ?
F2 C21 C20 . . 118.2(2) ?
C22 C21 F2 . . 118.5(2) ?
C22 C21 C20 . . 123.3(2) ?
C27 C28 H28 . . 119.9 ?
C27 C28 C29 . . 120.3(2) ?
C29 C28 H28 . . 119.9 ?
C32 C31 H31 . . 119.8 ?
C30 C31 C32 . . 120.4(2) ?
C30 C31 H31 . . 119.8 ?
C3 C4 H4 . . 120.8 ?
C5 C4 H4 . . 120.8 ?
C5 C4 C3 . . 118.5(2) ?
C2 C7 H7 . . 119.7 ?
C6 C7 C2 . . 120.7(2) ?
C6 C7 H7 . . 119.7 ?
C28 C29 H29 . . 119.6 ?
C30 C29 C28 . . 120.8(2) ?
C30 C29 H29 . . 119.6 ?
C2 C3 H3 . . 119.7 ?
C4 C3 C2 . . 120.5(2) ?
C4 C3 H3 . . 119.7 ?
C15B C16B H16B . . 120.0 ?
C15B C16B C11B . . 120.0 ?
C11B C16B H16B . . 120.0 ?
C16B C15B H15B . . 120.0 ?
C14B C15B C16B . . 120.0 ?
C14B C15B H15B . . 120.0 ?
C15B C14B H14B . . 120.0 ?
C15B C14B C13B . . 120.0 ?
C13B C14B H14B . . 120.0 ?
C14B C13B H13B . . 120.0 ?
C12B C13B C14B . . 120.0 ?
C12B C13B H13B . . 120.0 ?
C13B C12B H12B . . 120.0 ?
C13B C12B C11B . . 120.0 ?
C11B C12B H12B . . 120.0 ?
C16B C11B C10 . . 112.9(6) ?
C12B C11B C10 . . 127.1(6) ?
C12B C11B C16B . . 120.0 ?
C7 C6 H6 . . 120.8 ?
C5 C6 C7 . . 118.4(2) ?
C5 C6 H6 . . 120.8 ?
F1 C5 C4 . . 118.9(2) ?
F1 C5 C6 . . 118.3(2) ?
C4 C5 C6 . . 122.9(2) ?
C19 C20 H20 . . 120.8 ?
C21 C20 C19 . . 118.5(2) ?
C21 C20 H20 . . 120.8 ?
C31 C30 C29 . . 119.4(2) ?
C31 C30 H30 . . 120.3 ?
C29 C30 H30 . . 120.3 ?
C15A C16A H16A . . 120.0 ?
C15A C16A C11A . . 120.0 ?
C11A C16A H16A . . 120.0 ?
C16A C15A H15A . . 120.0 ?
C14A C15A C16A . . 120.0 ?
C14A C15A H15A . . 120.0 ?
C15A C14A H14A . . 120.0 ?
C15A C14A C13A . . 120.0 ?
C13A C14A H14A . . 120.0 ?
C14A C13A H13A . . 120.0 ?
C12A C13A C14A . . 120.0 ?
C12A C13A H13A . . 120.0 ?
C13A C12A H12A . . 120.0 ?
C13A C12A C11A . . 120.0 ?
C11A C12A H12A . . 120.0 ?
C16A C11A C10 . . 113.7(5) ?
C12A C11A C10 . . 126.2(5) ?
C12A C11A C16A . . 120.0 ?

loop_
_geom_bond_atom_site_label_1
_geom_bond_atom_site_label_2
_geom_bond_site_symmetry_2
_geom_bond_distance
_geom_bond_publ_flag
O4 C24 . 1.210(2) ?
O5 H5 . 0.8400 ?
O5 C24 . 1.307(2) ?
O3 C1 . 1.242(2) ?
O2 C8 . 1.207(2) ?
N2 C25 . 1.460(2) ?
N2 C17 . 1.338(2) ?
N2 H2 . 0.84(2) ?
O6 C17 . 1.239(2) ?
O1 H1 . 0.8400 ?
O1 C8 . 1.310(2) ?
F1 C5 . 1.354(3) ?
F2 C21 . 1.364(2) ?
N1 C1 . 1.332(2) ?
N1 C9 . 1.457(2) ?
N1 H1A . 0.89(2) ?
C18 C17 . 1.491(2) ?
C18 C23 . 1.394(3) ?
C18 C19 . 1.390(3) ?
C25 H25 . 1.0000 ?
C25 C24 . 1.534(2) ?
C25 C26 . 1.525(2) ?
C8 C9 . 1.520(2) ?
C23 H23 . 0.9500 ?
C23 C22 . 1.388(3) ?
C1 C2 . 1.490(3) ?
C27 C26 . 1.516(3) ?
C27 C32 . 1.390(3) ?
C27 C28 . 1.387(3) ?
C2 C7 . 1.391(3) ?
C2 C3 . 1.396(3) ?
C26 H26A . 0.9900 ?
C26 H26B . 0.9900 ?
C22 H22 . 0.9500 ?
C22 C21 . 1.357(3) ?
C32 H32 . 0.9500 ?
C32 C31 . 1.388(3) ?
C9 H9 . 1.0000 ?
C9 C10 . 1.536(3) ?
C19 H19 . 0.9500 ?
C19 C20 . 1.384(3) ?
C10 H10C . 0.9900 ?
C10 H10D . 0.9900 ?
C10 H10A . 0.9900 ?
C10 H10B . 0.9900 ?
C10 C11B . 1.482(6) ?
C10 C11A . 1.546(5) ?
C21 C20 . 1.372(4) ?
C28 H28 . 0.9500 ?
C28 C29 . 1.391(3) ?
C31 H31 . 0.9500 ?
C31 C30 . 1.369(4) ?
C4 H4 . 0.9500 ?
C4 C3 . 1.382(3) ?
C4 C5 . 1.371(3) ?
C7 H7 . 0.9500 ?
C7 C6 . 1.384(3) ?
C29 H29 . 0.9500 ?
C29 C30 . 1.375(3) ?
C3 H3 . 0.9500 ?
C16B H16B . 0.9500 ?
C16B C15B . 1.3900 ?
C16B C11B . 1.3900 ?
C15B H15B . 0.9500 ?
C15B C14B . 1.3900 ?
C14B H14B . 0.9500 ?
C14B C13B . 1.3900 ?
C13B H13B . 0.9500 ?
C13B C12B . 1.3900 ?
C12B H12B . 0.9500 ?
C12B C11B . 1.3900 ?
C6 H6 . 0.9500 ?
C6 C5 . 1.372(3) ?
C20 H20 . 0.9500 ?
C30 H30 . 0.9500 ?
C16A H16A . 0.9500 ?
C16A C15A . 1.3900 ?
C16A C11A . 1.3900 ?
C15A H15A . 0.9500 ?
C15A C14A . 1.3900 ?
C14A H14A . 0.9500 ?
C14A C13A . 1.3900 ?
C13A H13A . 0.9500 ?
C13A C12A . 1.3900 ?
C12A H12A . 0.9500 ?
C12A C11A . 1.3900 ?

loop_
_geom_hbond_atom_site_label_D
_geom_hbond_atom_site_label_H
_geom_hbond_atom_site_label_A
_geom_hbond_site_symmetry_A
_geom_hbond_distance_DH
_geom_hbond_distance_HA
_geom_hbond_distance_DA
_geom_hbond_angle_DHA
O5 H5 O6 2_657 0.84 1.83 2.6497(18) 163.2
O1 H1 O3 2_646 0.84 1.77 2.607(2) 176.9
N1 H1A O4 . 0.89(2) 2.16(2) 3.039(2) 170(2)
N2 H2 O2 . 0.84(2) 2.06(2) 2.900(2) 170(2)
